data_2229539
loop_
_publ_author_name
'Terebilenko, Katherina V.'
'Zatovsky, Igor V.'
'Ogorodnyk, Ivan V.'
'Baumer, Vyacheslav N.'
'Slobodyanik, Nikolay S.'

_publ_section_title
;
 Redetermination of AgPO~3~
;
_journal_coeditor_code WM2454
_journal_issue 3
_journal_name_full 'Acta Crystallographica Section E'
_journal_page_first i22
_journal_paper_doi 10.1107/S1600536811003977
_journal_volume 67
_journal_year 2011
_chemical_formula_iupac 'Ag P O3'
_chemical_formula_moiety 'Ag O3 P'
_chemical_formula_structural 'Ag (P O3)'
_chemical_formula_sum 'Ag O3 P'
_chemical_formula_weight 186.84
_chemical_name_systematic
;
Silver(I) polyphosphate
;
_space_group_IT_number 14
_symmetry_cell_setting monoclinic
_symmetry_space_group_name_Hall '-P 2yn'
_symmetry_space_group_name_H-M 'P 1 21/n 1'
_atom_sites_solution_hydrogens undef
_atom_sites_solution_primary direct
_atom_sites_solution_secondary difmap
_audit_creation_method 'WinGX routine CIF_UPDATE'
_cell_angle_alpha 90
_cell_angle_beta 93.491(2)
_cell_angle_gamma 90
_cell_formula_units_Z 8
_cell_length_a 11.9335(3)
_cell_length_b 6.06670(10)
_cell_length_c 7.3278(2)
_cell_measurement_reflns_used 22720
_cell_measurement_temperature 293(2)
_cell_measurement_theta_max 35.00
_cell_measurement_theta_min 3.18
_cell_volume 529.53(2)
_computing_cell_refinement 'CrysAlis CCD (Oxford Diffraction, 2006)'
_computing_data_collection 'CrysAlis CCD (Oxford Diffraction, 2006)'
_computing_data_reduction 'CrysAlis RED (Oxford Diffraction, 2006)'
_computing_molecular_graphics 'DIAMOND (Brandenburg, 1999)'
_computing_publication_material 'WinGX (Farrugia, 1999) and enCIFer (Allen <i>et al.</i>, 2004)'
_computing_structure_refinement 'SHELXL97 (Sheldrick, 2008)'
_computing_structure_solution 'SHELXS97 (Sheldrick, 2008)'
_diffrn_ambient_temperature 293(2)
_diffrn_measured_fraction_theta_full 1
_diffrn_measured_fraction_theta_max 1
_diffrn_measurement_device_type 'Oxford Diffraction Xcalibur-3 CCD'
_diffrn_measurement_method '\f and \w'
_diffrn_radiation_monochromator graphite
_diffrn_radiation_source 'fine-focus sealed tube'
_diffrn_radiation_type MoK\a
_diffrn_radiation_wavelength 0.71073
_diffrn_reflns_av_R_equivalents 0.0423
_diffrn_reflns_limit_h_max 19
_diffrn_reflns_limit_h_min -19
_diffrn_reflns_limit_k_max 9
_diffrn_reflns_limit_k_min -9
_diffrn_reflns_limit_l_max 11
_diffrn_reflns_limit_l_min -11
_diffrn_reflns_number 22720
_diffrn_reflns_theta_full 35
_diffrn_reflns_theta_max 35
_diffrn_reflns_theta_min 3.18
_diffrn_standards_number 0
_exptl_absorpt_coefficient_mu 7.958
_exptl_absorpt_correction_T_max 0.7325
_exptl_absorpt_correction_T_min 0.4652
_exptl_absorpt_correction_type multi-scan
_exptl_absorpt_process_details '(Blessing, 1995)'
_exptl_crystal_colour colorless
_exptl_crystal_density_diffrn 4.687
_exptl_crystal_density_method 'not measured'
_exptl_crystal_description prism
_exptl_crystal_F_000 688
_exptl_crystal_size_max 0.10
_exptl_crystal_size_mid 0.08
_exptl_crystal_size_min 0.04
_refine_diff_density_max 1.432
_refine_diff_density_min -1.858
_refine_ls_extinction_coef 0.0034(3)
_refine_ls_extinction_method 'SHELXL97 (Sheldrick, 2008)'
_refine_ls_goodness_of_fit_ref 1.079
_refine_ls_hydrogen_treatment noref
_refine_ls_matrix_type full
_refine_ls_number_parameters 92
_refine_ls_number_reflns 2333
_refine_ls_number_restraints 0
_refine_ls_restrained_S_all 1.079
_refine_ls_R_factor_all 0.0256
_refine_ls_R_factor_gt 0.0238
_refine_ls_shift/su_max 0.001
_refine_ls_shift/su_mean 0
_refine_ls_structure_factor_coef Fsqd
_refine_ls_weighting_details 'calc w=1/[\s^2^(Fo^2^)+(0.0212P)^2^+1.7313P] where P=(Fo^2^+2Fc^2^)/3'
_refine_ls_weighting_scheme calc
_refine_ls_wR_factor_ref 0.0582
_reflns_number_gt 2208
_reflns_number_total 2333
_reflns_threshold_expression I>2\s(I)
_cod_data_source_file wm2454.cif
_cod_data_source_block I
_cod_original_sg_symbol_H-M 'P 21/n'
_cod_database_code 2229539
_cod_database_fobs_code 2229539

loop_
_symmetry_equiv_pos_as_xyz
'x, y, z'
'-x+1/2, y+1/2, -z+1/2'
'-x, -y, -z'
'x-1/2, -y-1/2, z-1/2'

loop_
_atom_site_type_symbol
_atom_site_label
_atom_site_fract_x
_atom_site_fract_y
_atom_site_fract_z
_atom_site_U_iso_or_equiv
_atom_site_adp_type
_atom_site_calc_flag
_atom_site_refinement_flags
_atom_site_occupancy
_atom_site_disorder_assembly
_atom_site_disorder_group
Ag Ag1 0.127313(18) 0.33468(3) 0.61230(3) 0.02461(6) Uani d . 1 . .
Ag Ag2 0.03023(2) 0.89757(4) 0.77035(3) 0.02748(6) Uani d . 1 . .
P P1 0.22766(5) 0.81768(10) 0.48624(7) 0.01372(10) Uani d . 1 . .
P P2 0.11152(5) 0.61417(10) 0.18002(8) 0.01331(10) Uani d . 1 . .
O O1 0.25346(18) 0.6554(3) 0.6355(3) 0.0241(4) Uani d . 1 . .
O O2 0.22388(14) 0.6980(3) 0.2909(2) 0.0179(3) Uani d . 1 . .
O O3 0.12509(15) 0.9578(3) 0.4956(3) 0.0218(3) Uani d . 1 . .
O O4 0.16402(14) 0.4679(3) 0.0265(2) 0.0169(3) Uani d . 1 . .
O O5 0.05294(17) 0.7997(3) 0.0843(3) 0.0234(3) Uani d . 1 . .
O O6 0.04724(16) 0.4744(3) 0.3047(3) 0.0220(3) Uani d . 1 . .

loop_
_atom_site_aniso_label
_atom_site_aniso_U_11
_atom_site_aniso_U_22
_atom_site_aniso_U_33
_atom_site_aniso_U_12
_atom_site_aniso_U_13
_atom_site_aniso_U_23
Ag1 0.02707(10) 0.02043(10) 0.02611(10) 0.00056(7) -0.00023(7) 0.00252(7)
Ag2 0.03883(12) 0.02340(11) 0.02121(9) 0.00423(8) 0.01011(8) 0.00068(7)
P1 0.0138(2) 0.0153(2) 0.0121(2) -0.00206(17) 0.00169(16) 0.00000(17)
P2 0.0124(2) 0.0141(2) 0.0134(2) 0.00133(17) 0.00096(16) -0.00069(17)
O1 0.0312(9) 0.0223(9) 0.0183(7) -0.0081(7) -0.0021(7) 0.0064(6)
O2 0.0155(6) 0.0225(8) 0.0157(6) -0.0010(6) 0.0008(5) -0.0059(6)
O3 0.0169(7) 0.0268(9) 0.0220(8) 0.0031(6) 0.0041(6) -0.0047(7)
O4 0.0161(6) 0.0200(8) 0.0145(6) 0.0058(6) 0.0000(5) -0.0042(5)
O5 0.0278(9) 0.0208(8) 0.0211(8) 0.0108(7) -0.0020(6) 0.0000(6)
O6 0.0218(8) 0.0243(9) 0.0204(7) -0.0050(7) 0.0061(6) 0.0000(7)

loop_
_atom_type_symbol
_atom_type_description
_atom_type_scat_dispersion_real
_atom_type_scat_dispersion_imag
_atom_type_scat_source
O O 0.0106 0.006 'International Tables Vol C Tables 4.2.6.8 and 6.1.1.4'
P P 0.1023 0.0942 'International Tables Vol C Tables 4.2.6.8 and 6.1.1.4'
Ag Ag -0.8971 1.1015 'International Tables Vol C Tables 4.2.6.8 and 6.1.1.4'

loop_
_geom_angle_atom_site_label_1
_geom_angle_atom_site_label_2
_geom_angle_atom_site_label_3
_geom_angle_site_symmetry_1
_geom_angle_site_symmetry_3
_geom_angle
_geom_angle_publ_flag
O3 Ag1 O1 1_545 . 139.36(7) no
O3 Ag1 O6 1_545 3_566 121.99(6) no
O1 Ag1 O6 . 3_566 97.63(7) no
O3 Ag1 O1 1_545 2_546 81.11(6) no
O1 Ag1 O1 . 2_546 88.56(4) no
O6 Ag1 O1 3_566 2_546 117.80(6) no
O3 Ag1 O6 1_545 . 90.36(7) no
O1 Ag1 O6 . . 89.59(6) no
O6 Ag1 O6 3_566 . 77.68(6) no
O1 Ag1 O6 2_546 . 164.51(6) no
O3 Ag1 Ag2 1_545 1_545 48.87(5) no
O1 Ag1 Ag2 . 1_545 151.61(4) no
O6 Ag1 Ag2 3_566 1_545 88.27(5) no
O1 Ag1 Ag2 2_546 1_545 64.42(5) no
O6 Ag1 Ag2 . 1_545 118.78(4) no
O5 Ag2 O5 3_576 1_556 77.57(7) no
O5 Ag2 O3 3_576 . 119.43(7) no
O5 Ag2 O3 1_556 . 145.04(7) no
O5 Ag2 O6 3_576 3_566 129.94(7) no
O5 Ag2 O6 1_556 3_566 90.36(7) no
O3 Ag2 O6 . 3_566 98.10(6) no
O5 Ag2 Ag1 3_576 1_565 71.68(5) no
O5 Ag2 Ag1 1_556 1_565 123.01(5) no
O3 Ag2 Ag1 . 1_565 50.09(5) no
O6 Ag2 Ag1 3_566 1_565 145.52(4) no
O1 P1 O3 . . 118.36(12) no
O1 P1 O4 . 2 106.84(10) no
O3 P1 O4 . 2 110.36(11) no
O1 P1 O2 . . 110.46(11) no
O3 P1 O2 . . 108.66(10) no
O4 P1 O2 2 . 100.72(9) no
O5 P2 O6 . . 118.48(12) no
O5 P2 O4 . . 106.52(10) no
O6 P2 O4 . . 110.79(11) no
O5 P2 O2 . . 110.76(12) no
O6 P2 O2 . . 108.33(10) no
O4 P2 O2 . . 100.46(9) no
P1 O1 Ag1 . . 111.96(11) no
P1 O1 Ag1 . 2_556 109.67(10) no
Ag1 O1 Ag1 . 2_556 135.28(8) no
P1 O2 P2 . . 124.88(11) yes
P1 O3 Ag2 . . 112.45(11) no
P1 O3 Ag1 . 1_565 123.86(11) no
Ag2 O3 Ag1 . 1_565 81.04(6) no
P1 O4 P2 2_545 . 135.91(11) yes
P2 O5 Ag2 . 3_576 125.12(11) no
P2 O5 Ag2 . 1_554 132.23(11) no
Ag2 O5 Ag2 3_576 1_554 102.43(7) no
P2 O6 Ag2 . 3_566 125.33(11) no
P2 O6 Ag1 . 3_566 110.73(11) no
Ag2 O6 Ag1 3_566 3_566 99.83(6) no
P2 O6 Ag1 . . 123.59(11) no
Ag2 O6 Ag1 3_566 . 90.46(7) no
Ag1 O6 Ag1 3_566 . 102.32(6) no

loop_
_geom_bond_atom_site_label_1
_geom_bond_atom_site_label_2
_geom_bond_site_symmetry_2
_geom_bond_distance
_geom_bond_publ_flag
Ag1 O3 1_545 2.441(2) yes
Ag1 O1 . 2.460(2) yes
Ag1 O6 3_566 2.491(2) yes
Ag1 O1 2_546 2.511(2) yes
Ag1 O6 . 2.540(2) yes
Ag1 Ag2 1_545 3.1431(3) ?
Ag2 O5 3_576 2.3708(19) yes
Ag2 O5 1_556 2.3756(19) yes
Ag2 O3 . 2.3968(19) yes
Ag2 O6 3_566 2.487(2) yes
Ag2 O3 3_576 2.750(2) yes
Ag2 Ag1 1_565 3.1431(3) ?
P1 O1 . 1.490(2) yes
P1 O3 . 1.4952(19) yes
P1 O4 2 1.5889(17) yes
P1 O2 . 1.6033(17) yes
P2 O5 . 1.479(2) yes
P2 O6 . 1.4924(19) yes
P2 O4 . 1.5909(17) yes
P2 O2 . 1.6074(18) yes
O1 Ag1 2_556 2.511(2) no
O3 Ag1 1_565 2.441(2) no
O4 P1 2_545 1.5889(17) no
O5 Ag2 3_576 2.3708(19) no
O5 Ag2 1_554 2.3756(19) no
O6 Ag2 3_566 2.487(2) no
O6 Ag1 3_566 2.491(2) no
